data_4086705
loop_
_publ_author_name
'Agarwal, Pallavi'
'Thirupathi, Natesan'
'Nethaji, Munirathinam'

_publ_section_title
;
 Syntheses, Structural Aspects, Solution Behavior, and Catalytic Utility
 of CyclopalladatedN,N&#x2032;,N&#x2033;-Triarylguanidines
 [\k2(C,N))Pd(Pyrazole)2X] (X = Br, OC(O)CF3, and PF6) in Suzuki--Miyaura
 Coupling Reactions of Aryl Bromides
;
_journal_issue 18
_journal_name_full Organometallics
_journal_page_first 3112
_journal_paper_doi 10.1021/acs.organomet.6b00442
_journal_volume 35
_journal_year 2016
_chemical_formula_moiety 'C56 H48 F6 N6 O4 Pd2'
_chemical_formula_sum 'C49 H40 F6 N6 O4 Pd2'
_chemical_formula_weight 1195.80
_chemical_melting_point 423.4
_chemical_name_systematic
; 
 ? 
;
_space_group_IT_number 92
_symmetry_cell_setting tetragonal
_symmetry_space_group_name_Hall 'P 4abw 2nw'
_symmetry_space_group_name_H-M 'P 41 21 2'
_atom_sites_solution_hydrogens geom
_atom_sites_solution_primary direct
_atom_sites_solution_secondary difmap
_audit_creation_method SHELXL-97
_cell_angle_alpha 90.00
_cell_angle_beta 90.00
_cell_angle_gamma 90.00
_cell_formula_units_Z 4
_cell_length_a 20.0703(2)
_cell_length_b 20.0703(2)
_cell_length_c 13.4408(3)
_cell_measurement_reflns_used 19439
_cell_measurement_temperature 298(2)
_cell_measurement_theta_max 26.37
_cell_measurement_theta_min 3.20
_cell_volume 5414.18(14)
_computing_cell_refinement 'CRYSALISPRO, OXFORD DIFFRACTION LTD.'
_computing_data_collection 'CRYSALISPRO, OXFORD DIFFRACTION LTD.'
_computing_data_reduction 'CRYSALISPRO, OXFORD DIFFRACTION LTD.'
_computing_molecular_graphics 'OLEX 2'
_computing_publication_material 'WINGX V1.80.01'
_computing_structure_refinement 'SHELXL-97 (Sheldrick, 1997)'
_computing_structure_solution 'SHELXS-97 (Sheldrick, 1990)'
_diffrn_ambient_temperature 298(2)
_diffrn_detector_area_resol_mean 0.3703
_diffrn_measured_fraction_theta_full 0.997
_diffrn_measured_fraction_theta_max 0.997
_diffrn_measurement_device_type 'SAPPHIRE-3 CCD DETECTOR'
_diffrn_measurement_method 'OMEGA SCAN'
_diffrn_radiation_monochromator graphite
_diffrn_radiation_source 'fine-focus sealed tube'
_diffrn_radiation_type MoK\a
_diffrn_radiation_wavelength 0.71073
_diffrn_reflns_av_R_equivalents 0.0487
_diffrn_reflns_av_sigmaI/netI 0.0224
_diffrn_reflns_limit_h_max 25
_diffrn_reflns_limit_h_min -25
_diffrn_reflns_limit_k_max 25
_diffrn_reflns_limit_k_min -25
_diffrn_reflns_limit_l_max 16
_diffrn_reflns_limit_l_min -16
_diffrn_reflns_number 77041
_diffrn_reflns_theta_full 26.37
_diffrn_reflns_theta_max 26.37
_diffrn_reflns_theta_min 3.20
_exptl_absorpt_coefficient_mu 0.735
_exptl_absorpt_correction_T_max 0.9854
_exptl_absorpt_correction_T_min 0.9712
_exptl_absorpt_correction_type empirical
_exptl_absorpt_process_details 'CRYSALISPRO 1.171.34.49 (2011)'
_exptl_crystal_colour YELLOW
_exptl_crystal_density_diffrn 1.467
_exptl_crystal_density_method 'not measured'
_exptl_crystal_description RECTANGULAR
_exptl_crystal_F_000 2416
_exptl_crystal_size_max 0.04
_exptl_crystal_size_mid 0.02
_exptl_crystal_size_min 0.02
_refine_diff_density_max 0.594
_refine_diff_density_min -0.264
_refine_diff_density_rms 0.071
_refine_ls_abs_structure_details 'Flack H D (1983), Acta Cryst. A39, 876-881'
_refine_ls_abs_structure_Flack -0.02(5)
_refine_ls_extinction_method none
_refine_ls_goodness_of_fit_ref 1.128
_refine_ls_hydrogen_treatment mixed
_refine_ls_matrix_type full
_refine_ls_number_parameters 334
_refine_ls_number_reflns 5531
_refine_ls_number_restraints 0
_refine_ls_restrained_S_all 1.128
_refine_ls_R_factor_all 0.0574
_refine_ls_R_factor_gt 0.0521
_refine_ls_shift/su_max 0.000
_refine_ls_shift/su_mean 0.000
_refine_ls_structure_factor_coef Fsqd
_refine_ls_weighting_details 'calc w=1/[\s^2^(Fo^2^)+(0.0684P)^2^+2.5682P] where P=(Fo^2^+2Fc^2^)/3'
_refine_ls_weighting_scheme calc
_refine_ls_wR_factor_gt 0.1247
_refine_ls_wR_factor_ref 0.1278
_reflns_number_gt 5111
_reflns_number_total 5531
_reflns_threshold_expression >2sigma(I)
_cod_data_source_file om6b00442_si_002.cif
_cod_data_source_block 7
_cod_depositor_comments
;
The following automatic conversions were performed:

'_symmetry_cell_setting' value 'TETRAGONAL' changed to 'tetragonal'
according to
/usr/data/users/saulius/crontab/automatic-downloads/current/ACS/lib/dictionaries/cif_core.dic
dictionary named 'cif_core.dic' version 2.4.2 from 2011-04-26.

'_exptl_absorpt_correction_type' value 'EMPIRICAL' changed to
'empirical' according to
/usr/data/users/saulius/crontab/automatic-downloads/current/ACS/lib/dictionaries/cif_core.dic
dictionary named 'cif_core.dic' version 2.4.2 from 2011-04-26.

Automatic conversion script
Id: cif_fix_values 4268 2015-11-12 08:31:59Z antanas 
;
_cod_original_sg_symbol_H-M P41212
_cod_database_code 4086705

loop_
_symmetry_equiv_pos_as_xyz
'x, y, z'
'-x, -y, z+1/2'
'x+1/2, -y+1/2, -z+3/4'
'-x+1/2, y+1/2, -z+1/4'
'-y, -x, -z+1/2'
'y, x, -z'
'y+1/2, -x+1/2, z+3/4'
'-y+1/2, x+1/2, z+1/4'

loop_
_atom_site_label
_atom_site_type_symbol
_atom_site_fract_x
_atom_site_fract_y
_atom_site_fract_z
_atom_site_U_iso_or_equiv
_atom_site_adp_type
_atom_site_occupancy
_atom_site_symmetry_multiplicity
_atom_site_calc_flag
_atom_site_refinement_flags
Pd1 Pd 0.182727(19) 0.13086(2) 0.09723(3) 0.05604(13) Uani 1 1 d .
F1 F -0.0786(2) 0.1480(4) 0.0543(7) 0.200(4) Uani 1 1 d .
F2 F -0.0437(3) 0.0628(4) 0.1141(7) 0.188(4) Uani 1 1 d .
F3 F -0.0400(3) 0.1445(6) 0.1999(7) 0.220(5) Uani 1 1 d .
O1 O 0.08167(18) 0.1151(2) 0.1220(3) 0.0688(10) Uani 1 1 d .
O2 O 0.04199(17) 0.17609(19) -0.0040(3) 0.0659(9) Uani 1 1 d .
N1 N 0.2806(2) 0.1451(2) 0.0753(3) 0.0589(11) Uani 1 1 d .
N2 N 0.3729(3) 0.2105(3) 0.0385(4) 0.0749(13) Uani 1 1 d .
H2 H 0.3871 0.1800 -0.0011 0.090 Uiso 1 1 calc R
N3 N 0.2807(2) 0.2568(2) 0.1165(3) 0.0649(12) Uani 1 1 d .
H3 H 0.2951 0.2949 0.0965 0.078 Uiso 1 1 calc R
C1 C 0.3107(3) 0.2015(3) 0.0785(4) 0.0584(12) Uani 1 1 d .
C2 C 0.3185(3) 0.0861(3) 0.0516(4) 0.0608(12) Uani 1 1 d .
C3 C 0.3214(3) 0.0614(3) -0.0426(5) 0.0738(15) Uani 1 1 d .
H3A H 0.3002 0.0834 -0.0946 0.089 Uiso 1 1 calc R
C4 C 0.3560(4) 0.0037(4) -0.0598(7) 0.092(2) Uani 1 1 d .
H4 H 0.3579 -0.0135 -0.1239 0.111 Uiso 1 1 calc R
C5 C 0.3868(4) -0.0279(4) 0.0137(9) 0.109(3) Uani 1 1 d .
H5 H 0.4095 -0.0673 0.0000 0.131 Uiso 1 1 calc R
C6 C 0.3858(4) -0.0040(4) 0.1101(8) 0.102(2) Uani 1 1 d .
H6 H 0.4079 -0.0263 0.1609 0.123 Uiso 1 1 calc R
C7 C 0.3515(3) 0.0534(3) 0.1285(5) 0.0823(18) Uani 1 1 d .
H7 H 0.3501 0.0707 0.1927 0.099 Uiso 1 1 calc R
C8 C 0.4156(3) 0.2647(3) 0.0559(5) 0.0761(16) Uani 1 1 d .
C9 C 0.4444(4) 0.2955(4) -0.0233(6) 0.093(2) Uani 1 1 d .
H9 H 0.4368 0.2799 -0.0875 0.111 Uiso 1 1 calc R
C10 C 0.4855(5) 0.3507(5) -0.0077(11) 0.147(5) Uani 1 1 d .
H10 H 0.5032 0.3740 -0.0614 0.176 Uiso 1 1 calc R
C11 C 0.4995(6) 0.3702(7) 0.0877(15) 0.198(8) Uani 1 1 d .
H11 H 0.5288 0.4053 0.0985 0.238 Uiso 1 1 calc R
C12 C 0.4710(5) 0.3388(7) 0.1675(11) 0.184(7) Uani 1 1 d .
H12 H 0.4792 0.3539 0.2318 0.220 Uiso 1 1 calc R
C13 C 0.4304(4) 0.2852(5) 0.1517(8) 0.113(3) Uani 1 1 d .
H13 H 0.4126 0.2624 0.2057 0.135 Uiso 1 1 calc R
C14 C 0.2283(3) 0.2566(3) 0.1857(4) 0.0601(13) Uani 1 1 d .
C15 C 0.2246(4) 0.3111(3) 0.2507(5) 0.0807(17) Uani 1 1 d .
H15 H 0.2551 0.3458 0.2457 0.097 Uiso 1 1 calc R
C16 C 0.1747(4) 0.3128(4) 0.3231(5) 0.090(2) Uani 1 1 d .
H16 H 0.1708 0.3496 0.3648 0.108 Uiso 1 1 calc R
C17 C 0.1326(4) 0.2617(4) 0.3323(5) 0.095(2) Uani 1 1 d .
H17 H 0.1007 0.2622 0.3824 0.114 Uiso 1 1 calc R
C18 C 0.1361(3) 0.2071(4) 0.2668(5) 0.0808(17) Uani 1 1 d .
H18 H 0.1062 0.1720 0.2741 0.097 Uiso 1 1 calc R
C19 C 0.1832(3) 0.2050(3) 0.1920(4) 0.0596(12) Uani 1 1 d .
C20 C 0.0385(3) 0.1419(3) 0.0691(5) 0.0635(14) Uani 1 1 d .
C21 C -0.0320(4) 0.1272(5) 0.1102(7) 0.099(2) Uani 1 1 d .
C33 C 0.4368(12) 0.180(3) 0.4135(15) 0.35(3) Uani 1 1 d .
C30 C 0.418(2) 0.049(2) 0.4009(19) 0.33(2) Uani 1 1 d .
C32 C 0.3817(18) 0.203(3) 0.4101(13) 0.35(3) Uani 1 1 d .
C36 C 0.317(2) 0.198(3) 0.4042(16) 0.37(3) Uani 1 1 d .
C31 C 0.3266(8) 0.1318(17) 0.4007(12) 0.190(10) Uani 1 1 d .
C34 C 0.419(3) 0.117(2) 0.4055(16) 0.40(4) Uani 1 1 d .
C35 C 0.331(5) 0.075(3) 0.394(2) 0.52(6) Uani 1 1 d .

loop_
_atom_site_aniso_label
_atom_site_aniso_U_11
_atom_site_aniso_U_22
_atom_site_aniso_U_33
_atom_site_aniso_U_23
_atom_site_aniso_U_13
_atom_site_aniso_U_12
Pd1 0.0494(2) 0.0592(2) 0.0595(2) 0.00191(19) -0.00794(18) -0.00113(17)
F1 0.054(2) 0.264(8) 0.282(9) 0.149(8) 0.008(4) 0.012(3)
F2 0.102(4) 0.170(6) 0.292(10) 0.085(6) 0.018(5) -0.051(4)
F3 0.120(5) 0.347(12) 0.194(7) -0.097(8) 0.088(5) -0.075(6)
O1 0.0504(19) 0.080(3) 0.076(2) 0.0106(19) -0.0035(17) -0.0086(18)
O2 0.0543(19) 0.063(2) 0.080(3) 0.022(2) -0.0002(18) -0.0019(17)
N1 0.048(2) 0.064(3) 0.064(3) -0.004(2) -0.0082(19) 0.003(2)
N2 0.064(3) 0.075(3) 0.086(3) -0.016(3) 0.010(3) -0.007(2)
N3 0.069(3) 0.055(2) 0.070(3) -0.005(2) -0.001(2) -0.004(2)
C1 0.050(3) 0.061(3) 0.063(3) -0.001(2) -0.007(2) -0.004(2)
C2 0.047(3) 0.055(3) 0.081(3) -0.002(3) -0.001(3) -0.004(2)
C3 0.068(3) 0.076(4) 0.078(4) -0.011(3) 0.005(3) -0.004(3)
C4 0.093(5) 0.082(5) 0.102(5) -0.021(4) 0.007(4) -0.001(4)
C5 0.086(5) 0.064(4) 0.178(10) -0.020(5) 0.017(6) 0.006(4)
C6 0.078(4) 0.082(5) 0.146(8) 0.009(5) -0.014(5) 0.020(4)
C7 0.075(4) 0.082(4) 0.090(5) 0.005(3) -0.008(3) 0.014(3)
C8 0.061(3) 0.078(4) 0.089(4) -0.018(3) 0.012(3) -0.012(3)
C9 0.081(4) 0.087(5) 0.110(6) -0.005(4) 0.043(4) 0.001(4)
C10 0.109(7) 0.098(6) 0.233(14) -0.009(8) 0.105(9) -0.015(5)
C11 0.111(8) 0.158(10) 0.33(2) -0.139(13) 0.096(11) -0.066(7)
C12 0.105(7) 0.256(16) 0.190(12) -0.135(12) 0.048(8) -0.083(9)
C13 0.080(5) 0.154(8) 0.105(6) -0.029(6) 0.010(4) -0.041(5)
C14 0.067(3) 0.061(3) 0.052(3) -0.002(2) -0.006(2) 0.006(3)
C15 0.093(4) 0.070(4) 0.079(4) -0.012(3) -0.005(3) 0.007(3)
C16 0.116(6) 0.088(5) 0.067(4) -0.019(3) 0.000(4) 0.021(5)
C17 0.108(5) 0.102(5) 0.076(4) -0.010(4) 0.017(4) 0.007(5)
C18 0.077(4) 0.098(4) 0.067(4) -0.006(3) -0.001(3) 0.000(3)
C19 0.056(3) 0.068(3) 0.054(3) -0.003(2) -0.009(2) 0.009(3)
C20 0.049(3) 0.064(3) 0.078(4) 0.001(3) -0.004(2) -0.007(2)
C21 0.068(4) 0.120(6) 0.108(6) 0.019(5) 0.015(4) -0.005(4)
C33 0.140(13) 0.79(8) 0.104(12) 0.03(3) -0.026(12) -0.17(3)
C30 0.50(5) 0.33(4) 0.166(18) -0.03(2) -0.11(3) 0.21(4)
C32 0.24(3) 0.75(9) 0.076(9) 0.04(2) -0.014(17) -0.14(5)
C36 0.48(5) 0.56(6) 0.081(9) 0.07(2) 0.03(2) 0.40(5)
C31 0.140(10) 0.35(3) 0.081(7) -0.035(17) 0.015(7) 0.019(18)
C34 0.67(8) 0.45(5) 0.087(9) -0.02(2) -0.02(3) 0.43(6)
C35 1.10(17) 0.36(6) 0.091(16) -0.01(2) 0.07(4) -0.22(9)

loop_
_atom_type_symbol
_atom_type_description
_atom_type_scat_dispersion_real
_atom_type_scat_dispersion_imag
_atom_type_scat_source
C C 0.0033 0.0016 'International Tables Vol C Tables 4.2.6.8 and 6.1.1.4'
H H 0.0000 0.0000 'International Tables Vol C Tables 4.2.6.8 and 6.1.1.4'
N N 0.0061 0.0033 'International Tables Vol C Tables 4.2.6.8 and 6.1.1.4'
O O 0.0106 0.0060 'International Tables Vol C Tables 4.2.6.8 and 6.1.1.4'
F F 0.0171 0.0103 'International Tables Vol C Tables 4.2.6.8 and 6.1.1.4'
Pd Pd -0.9988 1.0072 'International Tables Vol C Tables 4.2.6.8 and 6.1.1.4'

loop_
_geom_angle_atom_site_label_1
_geom_angle_atom_site_label_2
_geom_angle_atom_site_label_3
_geom_angle
_geom_angle_site_symmetry_1
_geom_angle_site_symmetry_3
C19 Pd1 N1 89.0(2) . .
C19 Pd1 O1 90.9(2) . .
N1 Pd1 O1 179.03(18) . .
C19 Pd1 O2 173.6(2) . 6
N1 Pd1 O2 95.27(16) . 6
O1 Pd1 O2 84.73(15) . 6
C19 Pd1 Pd1 107.74(15) . 6
N1 Pd1 Pd1 99.36(13) . 6
O1 Pd1 Pd1 81.58(11) . 6
O2 Pd1 Pd1 76.26(10) 6 6
C20 O1 Pd1 121.6(4) . .
C20 O2 Pd1 123.6(4) . 6
C1 N1 C2 118.9(4) . .
C1 N1 Pd1 125.5(4) . .
C2 N1 Pd1 115.6(3) . .
C1 N2 C8 126.3(5) . .
C1 N2 H2 116.8 . .
C8 N2 H2 116.8 . .
C1 N3 C14 125.1(5) . .
C1 N3 H3 117.4 . .
C14 N3 H3 117.4 . .
N1 C1 N3 121.7(5) . .
N1 C1 N2 122.1(5) . .
N3 C1 N2 116.2(5) . .
C3 C2 C7 119.9(6) . .
C3 C2 N1 121.9(5) . .
C7 C2 N1 118.2(5) . .
C2 C3 C4 119.2(7) . .
C2 C3 H3A 120.4 . .
C4 C3 H3A 120.4 . .
C5 C4 C3 121.0(8) . .
C5 C4 H4 119.5 . .
C3 C4 H4 119.5 . .
C4 C5 C6 121.6(7) . .
C4 C5 H5 119.2 . .
C6 C5 H5 119.2 . .
C7 C6 C5 118.1(8) . .
C7 C6 H6 120.9 . .
C5 C6 H6 120.9 . .
C6 C7 C2 120.2(7) . .
C6 C7 H7 119.9 . .
C2 C7 H7 119.9 . .
C9 C8 C13 120.1(7) . .
C9 C8 N2 118.7(6) . .
C13 C8 N2 121.1(7) . .
C8 C9 C10 119.5(9) . .
C8 C9 H9 120.2 . .
C10 C9 H9 120.2 . .
C11 C10 C9 119.2(10) . .
C11 C10 H10 120.4 . .
C9 C10 H10 120.4 . .
C12 C11 C10 121.2(9) . .
C12 C11 H11 119.4 . .
C10 C11 H11 119.4 . .
C13 C12 C11 119.3(11) . .
C13 C12 H12 120.3 . .
C11 C12 H12 120.3 . .
C12 C13 C8 120.4(10) . .
C12 C13 H13 119.8 . .
C8 C13 H13 119.8 . .
C19 C14 C15 120.9(6) . .
C19 C14 N3 122.4(5) . .
C15 C14 N3 116.7(5) . .
C16 C15 C14 119.4(7) . .
C16 C15 H15 120.3 . .
C14 C15 H15 120.3 . .
C17 C16 C15 120.0(7) . .
C17 C16 H16 120.0 . .
C15 C16 H16 120.0 . .
C16 C17 C18 120.7(7) . .
C16 C17 H17 119.7 . .
C18 C17 H17 119.7 . .
C19 C18 C17 120.8(7) . .
C19 C18 H18 119.6 . .
C17 C18 H18 119.6 . .
C14 C19 C18 118.1(5) . .
C14 C19 Pd1 122.3(4) . .
C18 C19 Pd1 119.6(5) . .
O2 C20 O1 132.3(5) . .
O2 C20 C21 117.1(6) . .
O1 C20 C21 110.6(6) . .
F3 C21 F1 112.3(9) . .
F3 C21 F2 102.1(9) . .
F1 C21 F2 102.5(8) . .
F3 C21 C20 113.8(7) . .
F1 C21 C20 113.5(7) . .
F2 C21 C20 111.5(7) . .
C32 C33 C34 97(3) . .
C34 C30 C35 75(3) . .
C33 C32 C36 153(7) . .
C33 C32 C31 105(5) . .
C36 C32 C31 48(3) . .
C33 C32 C34 44(3) . .
C36 C32 C34 109(5) . .
C31 C32 C34 61(3) . .
C32 C36 C31 87(3) . .
C35 C31 C36 175(4) . .
C35 C31 C32 138(5) . .
C36 C31 C32 46(2) . .
C35 C31 C34 77(5) . .
C36 C31 C34 107(3) . .
C32 C31 C34 62(2) . .
C33 C34 C30 165(5) . .
C33 C34 C31 96(2) . .
C30 C34 C31 98(4) . .
C33 C34 C32 38.9(14) . .
C30 C34 C32 156(5) . .
C31 C34 C32 57.5(17) . .
C33 C34 C35 131(4) . .
C30 C34 C35 63(4) . .
C31 C34 C35 35(2) . .
C32 C34 C35 92(3) . .
C31 C35 C30 110(6) . .
C31 C35 C34 69(3) . .
C30 C35 C34 42(3) . .

loop_
_geom_bond_atom_site_label_1
_geom_bond_atom_site_label_2
_geom_bond_distance
_geom_bond_site_symmetry_2
Pd1 C19 1.958(5) .
Pd1 N1 2.007(4) .
Pd1 O1 2.079(4) .
Pd1 O2 2.183(4) 6
Pd1 Pd1 2.9998(8) 6
F1 C21 1.270(10) .
F2 C21 1.315(11) .
F3 C21 1.266(11) .
O1 C20 1.243(7) .
O2 C20 1.201(7) .
O2 Pd1 2.184(4) 6
N1 C1 1.284(7) .
N1 C2 1.442(7) .
N2 C1 1.371(7) .
N2 C8 1.405(8) .
N2 H2 0.8600 .
N3 C1 1.362(7) .
N3 C14 1.404(7) .
N3 H3 0.8600 .
C2 C3 1.361(8) .
C2 C7 1.392(9) .
C3 C4 1.369(10) .
C3 H3A 0.9300 .
C4 C5 1.326(12) .
C4 H4 0.9300 .
C5 C6 1.382(14) .
C5 H5 0.9300 .
C6 C7 1.365(10) .
C6 H6 0.9300 .
C7 H7 0.9300 .
C8 C9 1.360(10) .
C8 C13 1.384(11) .
C9 C10 1.398(12) .
C9 H9 0.9300 .
C10 C11 1.369(18) .
C10 H10 0.9300 .
C11 C12 1.37(2) .
C11 H11 0.9300 .
C12 C13 1.366(12) .
C12 H12 0.9300 .
C13 H13 0.9300 .
C14 C19 1.379(8) .
C14 C15 1.403(8) .
C15 C16 1.397(10) .
C15 H15 0.9300 .
C16 C17 1.335(11) .
C16 H16 0.9300 .
C17 C18 1.407(10) .
C17 H17 0.9300 .
C18 C19 1.382(8) .
C18 H18 0.9300 .
C20 C21 1.546(9) .
C33 C32 1.20(5) .
C33 C34 1.33(5) .
C30 C34 1.35(6) .
C30 C35 1.82(10) .
C32 C36 1.30(5) .
C32 C31 1.81(5) .
C32 C34 1.89(6) .
C36 C31 1.34(4) .
C31 C35 1.15(6) .
C31 C34 1.88(5) .
C34 C35 1.96(8) .

loop_
_geom_torsion_atom_site_label_1
_geom_torsion_atom_site_label_2
_geom_torsion_atom_site_label_3
_geom_torsion_atom_site_label_4
_geom_torsion
_geom_torsion_site_symmetry_1
C19 Pd1 O1 C20 92.5(5) .
N1 Pd1 O1 C20 178(100) .
O2 Pd1 O1 C20 -92.1(4) 6
Pd1 Pd1 O1 C20 -15.3(4) 6
C19 Pd1 N1 C1 -32.9(5) .
O1 Pd1 N1 C1 -119(11) .
O2 Pd1 N1 C1 151.8(4) 6
Pd1 Pd1 N1 C1 74.9(4) 6
C19 Pd1 N1 C2 148.9(4) .
O1 Pd1 N1 C2 63(11) .
O2 Pd1 N1 C2 -26.4(4) 6
Pd1 Pd1 N1 C2 -103.3(4) 6
C2 N1 C1 N3 -168.7(5) .
Pd1 N1 C1 N3 13.1(7) .
C2 N1 C1 N2 15.4(8) .
Pd1 N1 C1 N2 -162.8(4) .
C14 N3 C1 N1 24.1(8) .
C14 N3 C1 N2 -159.7(5) .
C8 N2 C1 N1 -165.5(6) .
C8 N2 C1 N3 18.4(9) .
C1 N1 C2 C3 -96.0(7) .
Pd1 N1 C2 C3 82.4(6) .
C1 N1 C2 C7 85.5(7) .
Pd1 N1 C2 C7 -96.1(5) .
C7 C2 C3 C4 1.1(9) .
N1 C2 C3 C4 -177.3(6) .
C2 C3 C4 C5 -0.3(11) .
C3 C4 C5 C6 -0.6(13) .
C4 C5 C6 C7 0.7(12) .
C5 C6 C7 C2 0.1(11) .
C3 C2 C7 C6 -1.0(10) .
N1 C2 C7 C6 177.5(6) .
C1 N2 C8 C9 -131.6(7) .
C1 N2 C8 C13 50.8(10) .
C13 C8 C9 C10 -4.2(12) .
N2 C8 C9 C10 178.1(7) .
C8 C9 C10 C11 4.2(14) .
C9 C10 C11 C12 -4(2) .
C10 C11 C12 C13 3(2) .
C11 C12 C13 C8 -3.1(19) .
C9 C8 C13 C12 3.7(14) .
N2 C8 C13 C12 -178.7(9) .
C1 N3 C14 C19 -28.2(8) .
C1 N3 C14 C15 150.3(6) .
C19 C14 C15 C16 0.4(9) .
N3 C14 C15 C16 -178.2(6) .
C14 C15 C16 C17 2.5(11) .
C15 C16 C17 C18 -2.8(12) .
C16 C17 C18 C19 0.3(11) .
C15 C14 C19 C18 -2.8(8) .
N3 C14 C19 C18 175.7(5) .
C15 C14 C19 Pd1 175.8(4) .
N3 C14 C19 Pd1 -5.7(7) .
C17 C18 C19 C14 2.5(9) .
C17 C18 C19 Pd1 -176.1(5) .
N1 Pd1 C19 C14 27.5(4) .
O1 Pd1 C19 C14 -153.4(4) .
O2 Pd1 C19 C14 159.7(14) 6
Pd1 Pd1 C19 C14 -72.0(4) 6
N1 Pd1 C19 C18 -154.0(5) .
O1 Pd1 C19 C18 25.1(5) .
O2 Pd1 C19 C18 -21.8(19) 6
Pd1 Pd1 C19 C18 106.5(5) 6
Pd1 O2 C20 O1 17.3(9) 6
Pd1 O2 C20 C21 -163.5(5) 6
Pd1 O1 C20 O2 4.7(9) .
Pd1 O1 C20 C21 -174.5(5) .
O2 C20 C21 F3 -123.3(10) .
O1 C20 C21 F3 56.1(11) .
O2 C20 C21 F1 6.8(12) .
O1 C20 C21 F1 -173.9(8) .
O2 C20 C21 F2 121.9(8) .
O1 C20 C21 F2 -58.8(10) .
C34 C33 C32 C36 2(6) .
C34 C33 C32 C31 1(2) .
C33 C32 C36 C31 0(5) .
C34 C32 C36 C31 1.0(19) .
C32 C36 C31 C35 -147(45) .
C32 C36 C31 C34 -1.0(19) .
C33 C32 C31 C35 -4(4) .
C36 C32 C31 C35 176(4) .
C34 C32 C31 C35 -3(4) .
C33 C32 C31 C36 180(3) .
C34 C32 C31 C36 -179(2) .
C33 C32 C31 C34 -1.1(17) .
C36 C32 C31 C34 179(2) .
C32 C33 C34 C30 -175(9) .
C32 C33 C34 C31 -1(2) .
C32 C33 C34 C35 -1(4) .
C35 C30 C34 C33 175(10) .
C35 C30 C34 C31 1.5(17) .
C35 C30 C34 C32 3(5) .
C35 C31 C34 C33 179(3) .
C36 C31 C34 C33 2(2) .
C32 C31 C34 C33 1.0(15) .
C35 C31 C34 C30 -2(3) .
C36 C31 C34 C30 -180(2) .
C32 C31 C34 C30 179.4(19) .
C35 C31 C34 C32 178(3) .
C36 C31 C34 C32 0.8(15) .
C36 C31 C34 C35 -177(3) .
C32 C31 C34 C35 -178(3) .
C36 C32 C34 C33 -179(3) .
C31 C32 C34 C33 -178(2) .
C33 C32 C34 C30 177(6) .
C36 C32 C34 C30 -2(5) .
C31 C32 C34 C30 -1(4) .
C33 C32 C34 C31 178(2) .
C36 C32 C34 C31 -0.8(16) .
C33 C32 C34 C35 179(3) .
C36 C32 C34 C35 0(2) .
C31 C32 C34 C35 1.0(15) .
C36 C31 C35 C30 149(44) .
C32 C31 C35 C30 4(5) .
C34 C31 C35 C30 2(2) .
C36 C31 C35 C34 147(45) .
C32 C31 C35 C34 2(3) .
C34 C30 C35 C31 -3(3) .
C33 C34 C35 C31 -1(4) .
C30 C34 C35 C31 177(3) .
C32 C34 C35 C31 -2(2) .
C33 C34 C35 C30 -178(3) .
C31 C34 C35 C30 -177(3) .
C32 C34 C35 C30 -179(2) .
